data_7236863
loop_
_publ_author_name
'He, Zuozheng'
'Cai, Xinyi'
'Wang, Zhiheng'
'Li, Yunchuan'
'Xu, Zhida'
'Liu, Kunkun'
'Chen, Dongcheng'
'Su, Shi-Jian'

_publ_section_title
;
 Sky-blue thermally activated delayed fluorescence material employing a
 diphenylethyne acceptor for organic light-emitting diodes
;
_journal_issue 1
_journal_name_full 'Journal of Materials Chemistry C'
_journal_page_first 36
_journal_paper_doi 10.1039/C7TC02763J
_journal_volume 6
_journal_year 2018
_chemical_formula_moiety 'C44 H36 N2'
_chemical_formula_sum 'C44 H36 N2'
_chemical_formula_weight 592.75
_space_group_crystal_system monoclinic
_space_group_IT_number 14
_space_group_name_Hall '-P 2ybc'
_space_group_name_H-M_alt 'P 1 21/c 1'
_atom_sites_solution_hydrogens geom
_atom_sites_solution_primary dual
_audit_creation_date 2017-06-14
_audit_creation_method
;
Olex2 1.2
(compiled 2017.03.02 svn.r3394 for OlexSys, GUI svn.r5324)
;
_audit_update_record
;
2017-06-14 deposited with the CCDC.
2017-11-20 downloaded from the CCDC.
;
_cell_angle_alpha 90
_cell_angle_beta 100.337(6)
_cell_angle_gamma 90
_cell_formula_units_Z 2
_cell_length_a 9.3224(7)
_cell_length_b 21.5654(17)
_cell_length_c 8.0810(5)
_cell_measurement_reflns_used 3969
_cell_measurement_temperature 149.99(10)
_cell_measurement_theta_max 72.4610
_cell_measurement_theta_min 4.0680
_cell_volume 1598.2(2)
_computing_cell_refinement 'CrysAlisPro 1.171.39.11a (Rigaku OD, 2015)'
_computing_data_collection 'CrysAlisPro 1.171.39.11a (Rigaku OD, 2015)'
_computing_data_reduction 'CrysAlisPro 1.171.39.11a (Rigaku OD, 2015)'
_computing_molecular_graphics 'Olex2 (Dolomanov et al., 2009)'
_computing_publication_material 'Olex2 (Dolomanov et al., 2009)'
_computing_structure_refinement 'ShelXL (Sheldrick, 2015)'
_computing_structure_solution 'ShelXT (Sheldrick, 2015)'
_diffrn_ambient_environment N~2~
_diffrn_ambient_temperature 149.99(10)
_diffrn_detector 'CCD plate'
_diffrn_measured_fraction_theta_full 0.988
_diffrn_measured_fraction_theta_max 0.988
_diffrn_measurement_details
;
List of Runs (angles in degrees, time in seconds):

  # Type    Start    End  Width  t~exp~   \w     \q     \k     \f   Frames
#--------------------------------------------------------------------------
  1  \w     -9.00  27.00   0.50    0.50    --    5.00  38.00  60.00   72
  2  \w     53.00  94.00   0.50    0.50    --    5.00  38.00  60.00   82
  3  \w    -59.00  -9.00   0.50    0.50    --  -45.20  72.00   0.00  100
  4  \w    -76.00 -46.00   0.50    0.50    -- -100.10  72.00   0.00   60
  5  \w    -91.00 -11.00   0.50    0.50    -- -100.10  57.00  90.00  160
  6  \w    -93.00 -68.00   0.50    0.50    -- -100.10  72.00 120.00   50
  7  \w   -110.00 -81.00   0.50    0.50    -- -100.10  72.00   0.00   58
  8  \w   -105.00 -11.00   0.50    0.50    -- -100.10  72.00  30.00  188
  9  \w   -105.00 -79.00   0.50    0.50    -- -100.10  72.00  60.00   52
 10  \w    -97.00 -11.00   0.50    0.50    -- -100.10  72.00  90.00  172
 11  \w   -115.00 -65.00   0.50    0.50    --  -45.20 -38.00  60.00  100
 12  \w    -69.00 -38.00   0.50    0.50    --  -45.20 -72.00 -30.00   62
 13  \w   -112.00 -11.00   0.50    0.50    -- -100.10  19.00 -90.00  202
 14  \w   -114.00 -65.00   0.50    0.50    -- -100.10  57.00   0.00   98
 15  \w   -109.00 -13.00   0.50    0.50    -- -100.10  19.00  30.00  192
 16  \w   -121.00 -90.00   0.50    0.50    -- -100.10 -57.00-120.00   62
 17  \w   -135.00 -88.00   0.50    0.50    --  -45.20 -72.00 -30.00   94
 18  \w   -172.00-133.00   0.50    0.50    -- -100.10 -57.00-120.00   78
;
_diffrn_measurement_device 'four-circle diffractometer'
_diffrn_measurement_device_type 'XtaLAB AFC12 (RCD3): Kappa single'
_diffrn_measurement_method '\w scans'
_diffrn_orient_matrix_type 'CrysAlisPro convention (1999,Acta A55,543-557)'
_diffrn_orient_matrix_UB_11 0.0454785000
_diffrn_orient_matrix_UB_12 -0.0680388000
_diffrn_orient_matrix_UB_13 0.0312097000
_diffrn_orient_matrix_UB_21 0.1613457000
_diffrn_orient_matrix_UB_22 0.0202214000
_diffrn_orient_matrix_UB_23 0.0390820000
_diffrn_orient_matrix_UB_31 -0.0098879000
_diffrn_orient_matrix_UB_32 0.0071692000
_diffrn_orient_matrix_UB_33 0.1872434000
_diffrn_radiation_monochromator graphite
_diffrn_radiation_probe x-ray
_diffrn_radiation_type CuK\a
_diffrn_radiation_wavelength 1.54184
_diffrn_reflns_av_R_equivalents 0.0319
_diffrn_reflns_av_unetI/netI 0.0355
_diffrn_reflns_Laue_measured_fraction_full 0.988
_diffrn_reflns_Laue_measured_fraction_max 0.988
_diffrn_reflns_limit_h_max 11
_diffrn_reflns_limit_h_min -11
_diffrn_reflns_limit_k_max 25
_diffrn_reflns_limit_k_min -25
_diffrn_reflns_limit_l_max 9
_diffrn_reflns_limit_l_min -7
_diffrn_reflns_number 8858
_diffrn_reflns_point_group_measured_fraction_full 0.988
_diffrn_reflns_point_group_measured_fraction_max 0.988
_diffrn_reflns_theta_full 67.076
_diffrn_reflns_theta_max 67.076
_diffrn_reflns_theta_min 4.100
_diffrn_source 'fine-focus sealed X-ray tube'
_diffrn_source_type 'Enhance (Cu) X-ray Source'
_exptl_absorpt_coefficient_mu 0.541
_exptl_absorpt_correction_T_max 1.00000
_exptl_absorpt_correction_T_min 0.88195
_exptl_absorpt_correction_type multi-scan
_exptl_absorpt_process_details
;
CrysAlisPro 1.171.39.11a (Rigaku Oxford Diffraction, 2015)
Empirical absorption correction using spherical harmonics,
 implemented in SCALE3 ABSPACK scaling algorithm.
;
_exptl_crystal_colour yellow
_exptl_crystal_density_diffrn 1.232
_exptl_crystal_density_meas ?
_exptl_crystal_description stick
_exptl_crystal_F_000 628
_exptl_crystal_size_max 0.8
_exptl_crystal_size_mid 0.6
_exptl_crystal_size_min 0.2
_refine_diff_density_max 0.205
_refine_diff_density_min -0.184
_refine_diff_density_rms 0.037
_refine_ls_extinction_method none
_refine_ls_goodness_of_fit_ref 1.048
_refine_ls_hydrogen_treatment constr
_refine_ls_matrix_type full
_refine_ls_number_parameters 210
_refine_ls_number_reflns 2813
_refine_ls_number_restraints 0
_refine_ls_restrained_S_all 1.048
_refine_ls_R_factor_all 0.0492
_refine_ls_R_factor_gt 0.0430
_refine_ls_shift/su_max 0.000
_refine_ls_shift/su_mean 0.000
_refine_ls_structure_factor_coef Fsqd
_refine_ls_weighting_details 'w=1/[\s^2^(Fo^2^)+(0.0513P)^2^+0.4962P] where P=(Fo^2^+2Fc^2^)/3'
_refine_ls_weighting_scheme calc
_refine_ls_wR_factor_gt 0.1110
_refine_ls_wR_factor_ref 0.1152
_reflns_Friedel_coverage 0.000
_reflns_number_gt 2460
_reflns_number_total 2813
_reflns_threshold_expression 'I > 2\s(I)'
_cod_data_source_file c7tc02763j2.cif
_cod_data_source_block y-3-2
_cod_depositor_comments
;
The following automatic conversions were performed:

data item '_exptl_crystal_density_meas' value 'not measured' was
changed to '?' -- the value is perceived as not measured.

Automatic conversion script
Id: cif_fix_values 6909 2019-04-08 15:41:33Z antanas 
;
_cod_database_code 7236863
_shelx_shelxl_version_number 2014/7
_shelx_space_group_comment
;
The symmetry employed for this shelxl refinement is uniquely defined
by the following loop, which should always be used as a source of
symmetry information in preference to the above space-group names.
They are only intended as comments.
;
_reflns_odcompleteness_completeness 98.51
_reflns_odcompleteness_iscentric 1
_reflns_odcompleteness_theta 66.97
_olex2_refinement_description
;
1. Fixed Uiso
 At 1.2 times of:
  All C(H) groups
 At 1.5 times of:
  All C(H,H,H) groups
2.a Aromatic/amide H refined with riding coordinates:
 C003(H003), C007(H007), C00B(H00B), C00C(H00C), C00D(H00D), C00E(H00E),
 C00F(H00F), C00H(H00H), C00I(H00I), C00J(H00J), C00K(H00K), C00L(H00L)
2.b Idealised Me refined as rotating group:
 C00M(H00A,H00G,H00M), C00N(H00N,H00O,H00P)
;
_olex2_submission_special_instructions 'No special instructions were received'
_oxdiff_exptl_absorpt_empirical_details
;
Empirical correction (ABSPACK) includes:
- Absorption correction using spherical harmonics
- Frame scaling
- Detector area scaling
;
_oxdiff_exptl_absorpt_empirical_full_max 1.342
_oxdiff_exptl_absorpt_empirical_full_min 0.486

loop_
_space_group_symop_operation_xyz
'x, y, z'
'-x, y+1/2, -z+1/2'
'-x, -y, -z'
'x, -y-1/2, z-1/2'

loop_
_atom_site_label
_atom_site_type_symbol
_atom_site_fract_x
_atom_site_fract_y
_atom_site_fract_z
_atom_site_U_iso_or_equiv
_atom_site_adp_type
_atom_site_occupancy
_atom_site_site_symmetry_order
_atom_site_calc_flag
_atom_site_refinement_flags_posn
N001 N 0.64541(13) 0.39601(6) 0.52742(14) 0.0322(3) Uani 1 1 d .
C002 C 0.72556(15) 0.42138(7) 0.40608(17) 0.0313(3) Uani 1 1 d .
C003 C 0.75797(16) 0.38408(7) 0.27812(18) 0.0334(3) Uani 1 1 d .
H003 H 0.7266 0.3431 0.2698 0.040 Uiso 1 1 calc R
C004 C 0.72484(16) 0.35837(7) 0.65584(17) 0.0307(3) Uani 1 1 d .
C005 C 0.88512(15) 0.46903(7) 0.17496(18) 0.0337(3) Uani 1 1 d .
C006 C 0.49494(16) 0.38429(7) 0.47463(18) 0.0330(3) Uani 1 1 d .
C007 C 0.83668(16) 0.40758(7) 0.16280(18) 0.0355(4) Uani 1 1 d .
H007 H 0.8575 0.3824 0.0767 0.043 Uiso 1 1 calc R
C008 C 0.64984(17) 0.32746(7) 0.76799(18) 0.0336(3) Uani 1 1 d .
C009 C 0.41691(17) 0.35464(7) 0.58536(19) 0.0368(4) Uani 1 1 d .
C00A C 0.96661(16) 0.49195(7) 0.05340(19) 0.0373(4) Uani 1 1 d .
C00B C 0.42232(17) 0.40209(8) 0.31469(18) 0.0381(4) Uani 1 1 d .
H00B H 0.4723 0.4238 0.2433 0.046 Uiso 1 1 calc R
C00C C 0.87518(17) 0.35156(8) 0.67273(18) 0.0370(4) Uani 1 1 d .
H00C H 0.9258 0.3739 0.6032 0.044 Uiso 1 1 calc R
C00D C 0.85284(17) 0.50577(7) 0.3052(2) 0.0391(4) Uani 1 1 d .
H00D H 0.8853 0.5466 0.3151 0.047 Uiso 1 1 calc R
C00E C 0.77316(17) 0.48247(7) 0.42026(19) 0.0371(4) Uani 1 1 d .
H00E H 0.7517 0.5075 0.5063 0.044 Uiso 1 1 calc R
C00F C 0.72701(19) 0.28618(7) 0.88229(19) 0.0404(4) Uani 1 1 d .
H00F H 0.6775 0.2636 0.9525 0.048 Uiso 1 1 calc R
C00G C 0.49249(17) 0.34586(8) 0.76786(19) 0.0417(4) Uani 1 1 d .
C00H C 0.95005(19) 0.31156(8) 0.7930(2) 0.0443(4) Uani 1 1 d .
H00H H 1.0507 0.3078 0.8047 0.053 Uiso 1 1 calc R
C00I C 0.27159(17) 0.33949(8) 0.5268(2) 0.0444(4) Uani 1 1 d .
H00I H 0.2202 0.3182 0.5974 0.053 Uiso 1 1 calc R
C00J C 0.27657(18) 0.38764(9) 0.2621(2) 0.0456(4) Uani 1 1 d .
H00J H 0.2292 0.3998 0.1559 0.055 Uiso 1 1 calc R
C00K C 0.87610(19) 0.27759(8) 0.8948(2) 0.0441(4) Uani 1 1 d .
H00K H 0.9254 0.2492 0.9711 0.053 Uiso 1 1 calc R
C00L C 0.20122(18) 0.35525(9) 0.3665(2) 0.0481(4) Uani 1 1 d .
H00L H 0.1044 0.3442 0.3297 0.058 Uiso 1 1 calc R
C00M C 0.4938(2) 0.40983(10) 0.8552(2) 0.0520(5) Uani 1 1 d .
H00A H 0.5451 0.4066 0.9690 0.078 Uiso 1 1 calc GR
H00G H 0.3954 0.4230 0.8552 0.078 Uiso 1 1 calc GR
H00M H 0.5417 0.4396 0.7956 0.078 Uiso 1 1 calc GR
C00N C 0.4137(2) 0.29915(12) 0.8626(2) 0.0685(6) Uani 1 1 d .
H00N H 0.4096 0.2597 0.8072 0.103 Uiso 1 1 calc GR
H00O H 0.3165 0.3135 0.8642 0.103 Uiso 1 1 calc GR
H00P H 0.4657 0.2950 0.9759 0.103 Uiso 1 1 calc GR

loop_
_atom_site_aniso_label
_atom_site_aniso_U_11
_atom_site_aniso_U_22
_atom_site_aniso_U_33
_atom_site_aniso_U_23
_atom_site_aniso_U_13
_atom_site_aniso_U_12
N001 0.0357(7) 0.0368(7) 0.0266(6) 0.0050(5) 0.0126(5) -0.0014(5)
C002 0.0334(7) 0.0348(8) 0.0278(7) 0.0051(6) 0.0111(6) 0.0006(6)
C003 0.0400(8) 0.0303(8) 0.0319(8) 0.0028(6) 0.0124(6) -0.0031(6)
C004 0.0385(8) 0.0305(7) 0.0245(7) -0.0010(6) 0.0097(6) -0.0004(6)
C005 0.0329(8) 0.0368(8) 0.0335(8) 0.0081(6) 0.0119(6) 0.0016(6)
C006 0.0347(8) 0.0380(8) 0.0286(7) -0.0017(6) 0.0123(6) 0.0015(6)
C007 0.0408(8) 0.0381(8) 0.0303(7) 0.0015(6) 0.0136(6) 0.0007(7)
C008 0.0432(9) 0.0334(8) 0.0264(7) -0.0008(6) 0.0122(6) -0.0028(6)
C009 0.0384(8) 0.0436(9) 0.0316(8) -0.0001(6) 0.0152(6) -0.0004(7)
C00A 0.0378(8) 0.0382(8) 0.0384(8) 0.0082(6) 0.0137(6) 0.0022(6)
C00B 0.0397(8) 0.0488(9) 0.0284(7) 0.0013(6) 0.0135(6) 0.0042(7)
C00C 0.0396(8) 0.0446(9) 0.0290(8) 0.0008(6) 0.0119(6) -0.0007(7)
C00D 0.0450(9) 0.0311(8) 0.0447(9) 0.0030(7) 0.0170(7) -0.0042(7)
C00E 0.0438(9) 0.0355(8) 0.0354(8) 0.0001(6) 0.0166(6) 0.0006(7)
C00F 0.0608(11) 0.0331(9) 0.0304(8) 0.0034(6) 0.0168(7) -0.0003(7)
C00G 0.0406(9) 0.0574(10) 0.0303(8) 0.0070(7) 0.0155(6) -0.0023(7)
C00H 0.0430(9) 0.0548(11) 0.0362(9) 0.0005(7) 0.0099(7) 0.0096(8)
C00I 0.0387(9) 0.0576(11) 0.0412(9) -0.0032(7) 0.0193(7) -0.0041(8)
C00J 0.0405(9) 0.0638(11) 0.0324(8) -0.0029(7) 0.0064(7) 0.0097(8)
C00K 0.0594(11) 0.0409(9) 0.0326(8) 0.0050(7) 0.0098(7) 0.0133(8)
C00L 0.0327(8) 0.0651(12) 0.0471(10) -0.0087(8) 0.0087(7) 0.0000(8)
C00M 0.0515(10) 0.0780(13) 0.0281(8) -0.0059(8) 0.0109(7) 0.0199(9)
C00N 0.0502(11) 0.1093(18) 0.0493(11) 0.0315(11) 0.0176(9) -0.0127(11)

loop_
_atom_type_symbol
_atom_type_description
_atom_type_scat_dispersion_real
_atom_type_scat_dispersion_imag
_atom_type_scat_source
C C 0.0181 0.0091 'International Tables Vol C Tables 4.2.6.8 and 6.1.1.4'
H H 0.0000 0.0000 'International Tables Vol C Tables 4.2.6.8 and 6.1.1.4'
N N 0.0311 0.0180 'International Tables Vol C Tables 4.2.6.8 and 6.1.1.4'

loop_
_geom_angle_atom_site_label_1
_geom_angle_atom_site_label_2
_geom_angle_atom_site_label_3
_geom_angle
_geom_angle_site_symmetry_1
C004 N001 C002 116.65(11) .
C006 N001 C002 118.00(11) .
C006 N001 C004 118.57(12) .
C003 C002 N001 119.73(13) .
C003 C002 C00E 120.21(13) .
C00E C002 N001 120.04(13) .
C002 C003 H003 119.9 .
C007 C003 C002 120.25(14) .
C007 C003 H003 119.9 .
C008 C004 N001 119.21(13) .
C00C C004 N001 121.14(13) .
C00C C004 C008 119.65(13) .
C007 C005 C00A 118.88(14) .
C00D C005 C007 118.78(13) .
C00D C005 C00A 122.34(14) .
C009 C006 N001 119.24(13) .
C00B C006 N001 121.23(13) .
C00B C006 C009 119.53(14) .
C003 C007 C005 120.28(14) .
C003 C007 H007 119.9 .
C005 C007 H007 119.9 .
C004 C008 C00G 117.83(13) .
C00F C008 C004 118.32(14) .
C00F C008 C00G 123.59(14) .
C006 C009 C00G 118.00(13) .
C00I C009 C006 118.31(14) .
C00I C009 C00G 123.47(14) .
C00A C00A C005 176.3(2) 3_765
C006 C00B H00B 119.8 .
C00J C00B C006 120.44(14) .
C00J C00B H00B 119.8 .
C004 C00C H00C 119.8 .
C00H C00C C004 120.31(14) .
C00H C00C H00C 119.8 .
C005 C00D H00D 119.5 .
C00E C00D C005 121.05(14) .
C00E C00D H00D 119.5 .
C002 C00E H00E 120.3 .
C00D C00E C002 119.42(14) .
C00D C00E H00E 120.3 .
C008 C00F H00F 119.1 .
C008 C00F C00K 121.81(15) .
C00K C00F H00F 119.1 .
C008 C00G C009 108.12(12) .
C008 C00G C00M 107.68(13) .
C008 C00G C00N 112.19(15) .
C009 C00G C00M 107.11(13) .
C009 C00G C00N 112.64(14) .
C00N C00G C00M 108.87(15) .
C00C C00H H00H 119.8 .
C00K C00H C00C 120.39(16) .
C00K C00H H00H 119.8 .
C009 C00I H00I 119.0 .
C00L C00I C009 121.96(15) .
C00L C00I H00I 119.0 .
C00B C00J H00J 119.8 .
C00L C00J C00B 120.36(15) .
C00L C00J H00J 119.8 .
C00F C00K H00K 120.4 .
C00H C00K C00F 119.22(15) .
C00H C00K H00K 120.4 .
C00I C00L H00L 120.4 .
C00J C00L C00I 119.22(15) .
C00J C00L H00L 120.4 .
C00G C00M H00A 109.5 .
C00G C00M H00G 109.5 .
C00G C00M H00M 109.5 .
H00A C00M H00G 109.5 .
H00A C00M H00M 109.5 .
H00G C00M H00M 109.5 .
C00G C00N H00N 109.5 .
C00G C00N H00O 109.5 .
C00G C00N H00P 109.5 .
H00N C00N H00O 109.5 .
H00N C00N H00P 109.5 .
H00O C00N H00P 109.5 .

loop_
_geom_bond_atom_site_label_1
_geom_bond_atom_site_label_2
_geom_bond_distance
_geom_bond_site_symmetry_2
N001 C002 1.4429(17) .
N001 C004 1.4172(18) .
N001 C006 1.4138(19) .
C002 C003 1.386(2) .
C002 C00E 1.388(2) .
C003 H003 0.9300 .
C003 C007 1.382(2) .
C004 C008 1.408(2) .
C004 C00C 1.391(2) .
C005 C007 1.398(2) .
C005 C00A 1.433(2) .
C005 C00D 1.393(2) .
C006 C009 1.404(2) .
C006 C00B 1.401(2) .
C007 H007 0.9300 .
C008 C00F 1.387(2) .
C008 C00G 1.519(2) .
C009 C00G 1.528(2) .
C009 C00I 1.391(2) .
C00A C00A 1.202(3) 3_765
C00B H00B 0.9300 .
C00B C00J 1.384(2) .
C00C H00C 0.9300 .
C00C C00H 1.390(2) .
C00D H00D 0.9300 .
C00D C00E 1.384(2) .
C00E H00E 0.9300 .
C00F H00F 0.9300 .
C00F C00K 1.388(2) .
C00G C00M 1.549(3) .
C00G C00N 1.530(2) .
C00H H00H 0.9300 .
C00H C00K 1.376(2) .
C00I H00I 0.9300 .
C00I C00L 1.385(2) .
C00J H00J 0.9300 .
C00J C00L 1.380(2) .
C00K H00K 0.9300 .
C00L H00L 0.9300 .
C00M H00A 0.9600 .
C00M H00G 0.9600 .
C00M H00M 0.9600 .
C00N H00N 0.9600 .
C00N H00O 0.9600 .
C00N H00P 0.9600 .
